data_7016969
loop_
_publ_author_name
'Sun, Ya-Guang'
'Jiang, Bing'
'Cui, Tian-Fang'
'Xiong, Gang'
'Smet, Philippe F.'
'Ding, Fu'
'Gao, En-Jun'
'Lv, Tian-Yi'
'Van den Eeckhout, Koen'
'Poelman, Dirk'
'Verpoort, Francis'

_publ_section_title
;
 Solvothermal synthesis, crystal structure, and properties of
 lanthanide-organic frameworks based on thiophene-2,5-dicarboxylic acid.
;
_journal_issue 43
_journal_name_full 'Dalton transactions (Cambridge, England : 2003)'
_journal_page_first 11581
_journal_page_last 11590
_journal_paper_doi 10.1039/c1dt10156k
_journal_volume 40
_journal_year 2011
_chemical_formula_sum 'C6 H4 Dy N O8 S'
_chemical_formula_weight 412.66
_chemical_name_systematic
;
?
;
_space_group_IT_number 14
_symmetry_cell_setting monoclinic
_symmetry_space_group_name_Hall '-P 2ybc'
_symmetry_space_group_name_H-M 'P 1 21/c 1'
_atom_sites_solution_hydrogens geom
_atom_sites_solution_primary direct
_atom_sites_solution_secondary difmap
_audit_creation_method SHELXL-97
_cell_angle_alpha 90.00
_cell_angle_beta 104.093(2)
_cell_angle_gamma 90.00
_cell_formula_units_Z 4
_cell_length_a 9.8979(7)
_cell_length_b 14.2167(11)
_cell_length_c 7.9086(6)
_cell_measurement_reflns_used 2467
_cell_measurement_temperature 293(2)
_cell_measurement_theta_max 27.48
_cell_measurement_theta_min 3.02
_cell_volume 1079.37(14)
_computing_cell_refinement 'Bruker XSCANS'
_computing_data_collection 'Bruker XSCANS'
_computing_data_reduction 'Bruker SHELXTL'
_computing_molecular_graphics 'Bruker SHELXTL'
_computing_publication_material 'Bruker SHELXTL'
_computing_structure_refinement 'SHELXL-97 (Sheldrick, 1997)'
_computing_structure_solution 'SHELXS-97 (Sheldrick, 1990)'
_diffrn_ambient_temperature 293(2)
_diffrn_detector_area_resol_mean 0
_diffrn_measured_fraction_theta_full 0.994
_diffrn_measured_fraction_theta_max 0.994
_diffrn_measurement_device_type 'Bruker P4'
_diffrn_measurement_method '\w scans'
_diffrn_radiation_monochromator graphite
_diffrn_radiation_source 'fine-focus sealed tube'
_diffrn_radiation_type MoK\a
_diffrn_radiation_wavelength 0.71073
_diffrn_reflns_av_R_equivalents 0.0527
_diffrn_reflns_av_sigmaI/netI 0.0567
_diffrn_reflns_limit_h_max 12
_diffrn_reflns_limit_h_min -9
_diffrn_reflns_limit_k_max 18
_diffrn_reflns_limit_k_min -18
_diffrn_reflns_limit_l_max 10
_diffrn_reflns_limit_l_min -10
_diffrn_reflns_number 7475
_diffrn_reflns_theta_full 27.60
_diffrn_reflns_theta_max 27.48
_diffrn_reflns_theta_min 3.02
_diffrn_standards_decay_% 0
_diffrn_standards_interval_count 0
_diffrn_standards_interval_time 0
_diffrn_standards_number 0
_exptl_absorpt_coefficient_mu 7.146
_exptl_absorpt_correction_T_max 0.2903
_exptl_absorpt_correction_T_min 0.2230
_exptl_absorpt_correction_type multi-scan
_exptl_absorpt_process_details SADABS
_exptl_crystal_colour 0
_exptl_crystal_density_diffrn 2.539
_exptl_crystal_density_method 'not measured'
_exptl_crystal_description 0
_exptl_crystal_F_000 772
_exptl_crystal_size_max 0.30
_exptl_crystal_size_mid 0.26
_exptl_crystal_size_min 0.23
_refine_diff_density_max 1.186
_refine_diff_density_min -1.299
_refine_diff_density_rms 0.226
_refine_ls_extinction_coef 0.0007(2)
_refine_ls_extinction_expression Fc^*^=kFc[1+0.001xFc^2^\l^3^/sin(2\q)]^-1/4^
_refine_ls_extinction_method SHELXL
_refine_ls_goodness_of_fit_ref 1.140
_refine_ls_hydrogen_treatment none
_refine_ls_matrix_type full
_refine_ls_number_parameters 155
_refine_ls_number_reflns 2467
_refine_ls_number_restraints 0
_refine_ls_restrained_S_all 1.140
_refine_ls_R_factor_all 0.0652
_refine_ls_R_factor_gt 0.0469
_refine_ls_shift/su_max 0.025
_refine_ls_shift/su_mean 0.002
_refine_ls_structure_factor_coef Fsqd
_refine_ls_weighting_details 'calc w=1/[\s^2^(Fo^2^)+(0.0265P)^2^+7.0957P] where P=(Fo^2^+2Fc^2^)/3'
_refine_ls_weighting_scheme calc
_refine_ls_wR_factor_gt 0.0851
_refine_ls_wR_factor_ref 0.0899
_reflns_number_gt 2052
_reflns_number_total 2467
_reflns_threshold_expression >2sigma(I)
_cod_data_source_file c1dt10156k.txt
_cod_data_source_block 7
_cod_original_sg_symbol_H-M p21/c
_cod_database_code 7016969

loop_
_symmetry_equiv_pos_as_xyz
'x, y, z'
'-x, y+1/2, -z+1/2'
'-x, -y, -z'
'x, -y-1/2, z-1/2'

loop_
_atom_site_label
_atom_site_type_symbol
_atom_site_fract_x
_atom_site_fract_y
_atom_site_fract_z
_atom_site_U_iso_or_equiv
_atom_site_adp_type
_atom_site_occupancy
_atom_site_symmetry_multiplicity
_atom_site_calc_flag
_atom_site_refinement_flags
C1 C 0.7007(8) 0.2392(5) 0.5569(10) 0.0182(16) Uani 1 1 d .
C2 C 0.5593(8) 0.2292(5) 0.4426(10) 0.0217(17) Uani 1 1 d .
C3 C 0.4746(9) 0.2951(6) 0.3501(11) 0.029(2) Uani 1 1 d .
H3 H 0.5001 0.3581 0.3466 0.035 Uiso 1 1 calc R
C4 C 0.3447(9) 0.2604(6) 0.2596(12) 0.031(2) Uani 1 1 d .
H4 H 0.2738 0.2975 0.1928 0.037 Uiso 1 1 calc R
C5 C 0.3349(8) 0.1650(6) 0.2814(10) 0.0227(17) Uani 1 1 d .
C6 C 0.2161(9) 0.1054(5) 0.1964(11) 0.0229(17) Uani 1 1 d .
Dy1 Dy 0.90595(4) 0.11338(2) 0.89682(5) 0.01479(12) Uani 1 1 d .
N1 N 1.1098(8) 0.0324(5) 0.7410(11) 0.0367(19) Uani 1 1 d .
O1 O 0.7498(6) 0.1710(4) 0.6551(7) 0.0252(13) Uani 1 1 d .
O2 O 0.7647(6) 0.3153(4) 0.5495(7) 0.0233(13) Uani 1 1 d .
O3 O 0.2273(6) 0.0173(4) 0.2202(8) 0.0308(15) Uani 1 1 d .
O4 O 0.1107(6) 0.1462(4) 0.1063(8) 0.0351(16) Uani 1 1 d .
O5 O 1.0406(6) 0.1055(4) 0.6769(8) 0.0279(13) Uani 1 1 d .
O6 O 1.0798(6) -0.0082(4) 0.8700(7) 0.0249(13) Uani 1 1 d .
O7 O 1.2270(11) -0.0050(7) 0.6646(13) 0.087(3) Uani 1 1 d .
O8 O 0.9659(7) 0.2756(4) 0.8828(7) 0.0286(14) Uani 1 1 d .
H8A H 1.0329 0.2913 0.8385 0.043 Uiso 1 1 d R
H8B H 0.9202 0.3178 0.9217 0.043 Uiso 1 1 d R
S1 S 0.4814(2) 0.11927(14) 0.4156(3) 0.0238(4) Uani 1 1 d .

loop_
_atom_site_aniso_label
_atom_site_aniso_U_11
_atom_site_aniso_U_22
_atom_site_aniso_U_33
_atom_site_aniso_U_23
_atom_site_aniso_U_13
_atom_site_aniso_U_12
C1 0.015(4) 0.020(4) 0.018(4) -0.001(3) 0.001(3) -0.002(3)
C2 0.017(4) 0.018(4) 0.027(4) -0.001(3) -0.001(4) -0.007(3)
C3 0.027(5) 0.017(4) 0.036(5) 0.009(4) -0.008(4) -0.001(4)
C4 0.018(5) 0.023(4) 0.041(5) 0.004(4) -0.015(4) 0.001(4)
C5 0.016(4) 0.025(4) 0.022(4) 0.004(3) -0.007(3) 0.001(4)
C6 0.016(4) 0.015(4) 0.033(4) -0.001(3) -0.004(3) 0.001(3)
Dy1 0.01144(19) 0.01294(17) 0.01711(18) 0.00008(15) -0.00208(13) 0.00096(17)
N1 0.028(5) 0.038(4) 0.041(5) -0.007(4) 0.002(4) -0.004(4)
O1 0.014(3) 0.021(3) 0.033(3) 0.008(2) -0.010(2) 0.000(2)
O2 0.017(3) 0.022(3) 0.029(3) 0.001(2) 0.002(2) -0.011(2)
O3 0.019(3) 0.013(3) 0.050(4) 0.002(3) -0.011(3) -0.004(2)
O4 0.016(3) 0.020(3) 0.055(4) 0.005(3) -0.019(3) 0.003(3)
O5 0.029(3) 0.025(3) 0.031(3) 0.009(3) 0.010(3) 0.011(3)
O6 0.028(3) 0.028(3) 0.023(3) 0.013(2) 0.014(3) 0.010(3)
O7 0.093(8) 0.083(7) 0.102(8) -0.004(6) 0.057(7) 0.016(6)
O8 0.035(4) 0.022(3) 0.027(3) 0.003(2) 0.003(3) -0.006(3)
S1 0.0162(11) 0.0153(9) 0.0335(11) 0.0028(8) -0.0065(9) -0.0019(9)

loop_
_atom_type_symbol
_atom_type_description
_atom_type_scat_dispersion_real
_atom_type_scat_dispersion_imag
_atom_type_scat_source
C C 0.0033 0.0016 'International Tables Vol C Tables 4.2.6.8 and 6.1.1.4'
H H 0.0000 0.0000 'International Tables Vol C Tables 4.2.6.8 and 6.1.1.4'
Dy Dy -0.1892 4.4098 'International Tables Vol C Tables 4.2.6.8 and 6.1.1.4'
N N 0.0061 0.0033 'International Tables Vol C Tables 4.2.6.8 and 6.1.1.4'
O O 0.0106 0.0060 'International Tables Vol C Tables 4.2.6.8 and 6.1.1.4'
S S 0.1246 0.1234 'International Tables Vol C Tables 4.2.6.8 and 6.1.1.4'

loop_
_geom_angle_atom_site_label_1
_geom_angle_atom_site_label_2
_geom_angle_atom_site_label_3
_geom_angle
_geom_angle_site_symmetry_1
_geom_angle_site_symmetry_3
O1 C1 O2 124.3(7) . .
O1 C1 C2 117.9(7) . .
O2 C1 C2 117.9(7) . .
C3 C2 C1 129.6(7) . .
C3 C2 S1 111.0(6) . .
C1 C2 S1 119.4(6) . .
C2 C3 C4 114.0(7) . .
C2 C3 H3 123.0 . .
C4 C3 H3 123.0 . .
C5 C4 C3 111.6(7) . .
C5 C4 H4 124.2 . .
C3 C4 H4 124.2 . .
C4 C5 C6 125.7(7) . .
C4 C5 S1 112.3(6) . .
C6 C5 S1 122.0(6) . .
O3 C6 O4 124.9(8) . .
O3 C6 C5 118.0(7) . .
O4 C6 C5 117.1(7) . .
O2 Dy1 O1 84.7(2) 4_566 .
O2 Dy1 O4 94.3(2) 4_566 1_656
O1 Dy1 O4 144.4(2) . 1_656
O2 Dy1 O3 101.6(2) 4_566 3_656
O1 Dy1 O3 75.65(19) . 3_656
O4 Dy1 O3 138.6(2) 1_656 3_656
O2 Dy1 O6 78.18(19) 4_566 3_757
O1 Dy1 O6 141.1(2) . 3_757
O4 Dy1 O6 72.2(2) 1_656 3_757
O3 Dy1 O6 74.1(2) 3_656 3_757
O2 Dy1 O8 77.9(2) 4_566 .
O1 Dy1 O8 75.07(19) . .
O4 Dy1 O8 69.9(2) 1_656 .
O3 Dy1 O8 150.6(2) 3_656 .
O6 Dy1 O8 132.96(19) 3_757 .
O2 Dy1 O5 154.85(18) 4_566 .
O1 Dy1 O5 78.3(2) . .
O4 Dy1 O5 89.0(2) 1_656 .
O3 Dy1 O5 92.1(2) 3_656 .
O6 Dy1 O5 126.28(18) 3_757 .
O8 Dy1 O5 79.9(2) . .
O2 Dy1 O6 151.18(18) 4_566 .
O1 Dy1 O6 121.1(2) . .
O4 Dy1 O6 72.4(2) 1_656 .
O3 Dy1 O6 75.6(2) 3_656 .
O6 Dy1 O6 73.4(2) 3_757 .
O8 Dy1 O6 118.7(2) . .
O5 Dy1 O6 52.85(17) . .
O2 Dy1 N1 172.9(2) 4_566 .
O1 Dy1 N1 100.9(2) . .
O4 Dy1 N1 78.6(2) 1_656 .
O3 Dy1 N1 84.3(2) 3_656 .
O6 Dy1 N1 99.8(2) 3_757 .
O8 Dy1 N1 99.1(2) . .
O5 Dy1 N1 26.53(19) . .
O6 Dy1 N1 26.37(19) . .
O2 Dy1 Dy1 115.94(13) 4_566 3_757
O1 Dy1 Dy1 143.48(14) . 3_757
O4 Dy1 Dy1 67.74(14) 1_656 3_757
O3 Dy1 Dy1 70.96(14) 3_656 3_757
O6 Dy1 Dy1 37.92(13) 3_757 3_757
O8 Dy1 Dy1 136.17(15) . 3_757
O5 Dy1 Dy1 88.37(13) . 3_757
O6 Dy1 Dy1 35.53(12) . 3_757
N1 Dy1 Dy1 61.86(17) . 3_757
O5 N1 O6 118.7(7) . .
O5 N1 O7 120.7(8) . .
O6 N1 O7 120.6(7) . .
O5 N1 Dy1 58.4(4) . .
O6 N1 Dy1 60.4(4) . .
O7 N1 Dy1 175.5(6) . .
C1 O1 Dy1 150.0(5) . .
C1 O2 Dy1 141.3(5) . 4_565
C6 O3 Dy1 134.9(5) . 3_656
C6 O4 Dy1 140.5(5) . 1_454
N1 O5 Dy1 95.0(5) . .
N1 O6 Dy1 159.9(5) . 3_757
N1 O6 Dy1 93.2(5) . .
Dy1 O6 Dy1 106.6(2) 3_757 .
Dy1 O8 H8A 119.9 . .
Dy1 O8 H8B 120.1 . .
H8A O8 H8B 120.0 . .
C5 S1 C2 91.2(4) . .

loop_
_geom_bond_atom_site_label_1
_geom_bond_atom_site_label_2
_geom_bond_distance
_geom_bond_site_symmetry_2
C1 O1 1.259(9) .
C1 O2 1.257(9) .
C1 C2 1.473(11) .
C2 C3 1.344(11) .
C2 S1 1.726(8) .
C3 C4 1.396(11) .
C3 H3 0.9300 .
C4 C5 1.368(11) .
C4 H4 0.9300 .
C5 C6 1.468(11) .
C5 S1 1.699(8) .
C6 O3 1.262(8) .
C6 O4 1.249(9) .
Dy1 O2 2.289(5) 4_566
Dy1 O1 2.290(5) .
Dy1 O4 2.326(6) 1_656
Dy1 O3 2.327(5) 3_656
Dy1 O6 2.343(5) 3_757
Dy1 O8 2.381(5) .
Dy1 O5 2.433(6) .
Dy1 O6 2.477(5) .
Dy1 N1 2.844(8) .
Dy1 Dy1 3.8785(5) 3_757
N1 O5 1.275(9) .
N1 O6 1.265(9) .
N1 O7 1.525(11) .
O2 Dy1 2.289(5) 4_565
O3 Dy1 2.327(5) 3_656
O4 Dy1 2.326(6) 1_454
O6 Dy1 2.343(5) 3_757
O8 H8A 0.8500 .
O8 H8B 0.8500 .

loop_
_geom_torsion_atom_site_label_1
_geom_torsion_atom_site_label_2
_geom_torsion_atom_site_label_3
_geom_torsion_atom_site_label_4
_geom_torsion
_geom_torsion_site_symmetry_1
_geom_torsion_site_symmetry_4
O1 C1 C2 C3 167.2(9) . .
O2 C1 C2 C3 -13.1(13) . .
O1 C1 C2 S1 -12.5(10) . .
O2 C1 C2 S1 167.2(6) . .
C1 C2 C3 C4 -178.1(8) . .
S1 C2 C3 C4 1.6(11) . .
C2 C3 C4 C5 -2.1(12) . .
C3 C4 C5 C6 -176.2(8) . .
C3 C4 C5 S1 1.5(11) . .
C4 C5 C6 O3 174.9(9) . .
S1 C5 C6 O3 -2.7(12) . .
C4 C5 C6 O4 -5.5(14) . .
S1 C5 C6 O4 176.9(7) . .
O2 Dy1 N1 O5 -108.3(17) 4_566 .
O1 Dy1 N1 O5 32.3(5) . .
O4 Dy1 N1 O5 -111.4(5) 1_656 .
O3 Dy1 N1 O5 106.4(5) 3_656 .
O6 Dy1 N1 O5 179.1(4) 3_757 .
O8 Dy1 N1 O5 -44.2(5) . .
O6 Dy1 N1 O5 175.2(8) . .
Dy1 Dy1 N1 O5 177.9(5) 3_757 .
O2 Dy1 N1 O6 76.4(18) 4_566 .
O1 Dy1 N1 O6 -143.0(5) . .
O4 Dy1 N1 O6 73.3(5) 1_656 .
O3 Dy1 N1 O6 -68.8(5) 3_656 .
O6 Dy1 N1 O6 3.9(6) 3_757 .
O8 Dy1 N1 O6 140.6(5) . .
O5 Dy1 N1 O6 -175.2(8) . .
Dy1 Dy1 N1 O6 2.6(4) 3_757 .
O2 Dy1 N1 O7 -28(9) 4_566 .
O1 Dy1 N1 O7 113(8) . .
O4 Dy1 N1 O7 -31(8) 1_656 .
O3 Dy1 N1 O7 -173(8) 3_656 .
O6 Dy1 N1 O7 -100(8) 3_757 .
O8 Dy1 N1 O7 36(8) . .
O5 Dy1 N1 O7 80(8) . .
O6 Dy1 N1 O7 -104(8) . .
Dy1 Dy1 N1 O7 -102(8) 3_757 .
O2 C1 O1 Dy1 20.3(16) . .
C2 C1 O1 Dy1 -160.0(7) . .
O2 Dy1 O1 C1 75.2(11) 4_566 .
O4 Dy1 O1 C1 -14.7(12) 1_656 .
O3 Dy1 O1 C1 178.6(11) 3_656 .
O6 Dy1 O1 C1 138.9(10) 3_757 .
O8 Dy1 O1 C1 -3.6(10) . .
O5 Dy1 O1 C1 -86.2(10) . .
O6 Dy1 O1 C1 -118.5(10) . .
N1 Dy1 O1 C1 -100.3(11) . .
Dy1 Dy1 O1 C1 -157.0(9) 3_757 .
O1 C1 O2 Dy1 93.3(10) . 4_565
C2 C1 O2 Dy1 -86.4(10) . 4_565
O4 C6 O3 Dy1 8.6(15) . 3_656
C5 C6 O3 Dy1 -171.8(6) . 3_656
O3 C6 O4 Dy1 -15.2(16) . 1_454
C5 C6 O4 Dy1 165.2(6) . 1_454
O6 N1 O5 Dy1 4.7(8) . .
O7 N1 O5 Dy1 -174.8(7) . .
O2 Dy1 O5 N1 163.9(5) 4_566 .
O1 Dy1 O5 N1 -147.6(5) . .
O4 Dy1 O5 N1 65.9(5) 1_656 .
O3 Dy1 O5 N1 -72.7(5) 3_656 .
O6 Dy1 O5 N1 -1.1(5) 3_757 .
O8 Dy1 O5 N1 135.7(5) . .
O6 Dy1 O5 N1 -2.6(4) . .
Dy1 Dy1 O5 N1 -1.9(4) 3_757 .
O5 N1 O6 Dy1 -173.4(11) . 3_757
O7 N1 O6 Dy1 6(2) . 3_757
Dy1 N1 O6 Dy1 -168.8(17) . 3_757
O5 N1 O6 Dy1 -4.6(7) . .
O7 N1 O6 Dy1 174.9(7) . .
O2 Dy1 O6 N1 -165.5(5) 4_566 .
O1 Dy1 O6 N1 43.7(5) . .
O4 Dy1 O6 N1 -99.9(5) 1_656 .
O3 Dy1 O6 N1 106.7(5) 3_656 .
O6 Dy1 O6 N1 -176.0(6) 3_757 .
O8 Dy1 O6 N1 -45.6(5) . .
O5 Dy1 O6 N1 2.7(4) . .
Dy1 Dy1 O6 N1 -176.0(6) 3_757 .
O2 Dy1 O6 Dy1 10.5(5) 4_566 3_757
O1 Dy1 O6 Dy1 -140.3(2) . 3_757
O4 Dy1 O6 Dy1 76.1(3) 1_656 3_757
O3 Dy1 O6 Dy1 -77.3(3) 3_656 3_757
O6 Dy1 O6 Dy1 0.0 3_757 3_757
O8 Dy1 O6 Dy1 130.4(2) . 3_757
O5 Dy1 O6 Dy1 178.7(4) . 3_757
N1 Dy1 O6 Dy1 176.0(6) . 3_757
C4 C5 S1 C2 -0.5(7) . .
C6 C5 S1 C2 177.3(7) . .
C3 C2 S1 C5 -0.6(7) . .
C1 C2 S1 C5 179.1(7) . .
